data_1512253
loop_
_publ_author_name
'Surov, Artem O.'
'Bui, Cong Trinh'
'Proshin, Alexey N.'
'Roussel, Pascal'
'Idrissi, Abdenacer'
'Perlovich, German L.'

_publ_section_title
;
 Novel 1,2,4-thiadiazole derivatives: crystal structure, conformational
 analysis, hydrogen bond networks, calculations, and thermodynamic
 characteristics of crystal lattices.
;
_journal_issue 36
_journal_name_full 'The journal of physical chemistry. B'
_journal_page_first 10414
_journal_page_last 10429
_journal_paper_doi 10.1021/jp405624e
_journal_volume 117
_journal_year 2013
_chemical_formula_sum 'C11 H12 Cl N3 O S'
_chemical_formula_weight 269.75
_chemical_name_systematic
; 
 ? 
;
_space_group_IT_number 14
_symmetry_cell_setting monoclinic
_symmetry_space_group_name_Hall '-P 2ybc'
_symmetry_space_group_name_H-M 'P 1 21/c 1'
_atom_sites_solution_hydrogens geom
_atom_sites_solution_primary direct
_atom_sites_solution_secondary difmap
_audit_creation_method SHELXL-97
_cell_angle_alpha 90.00
_cell_angle_beta 99.503(2)
_cell_angle_gamma 90.00
_cell_formula_units_Z 4
_cell_length_a 8.7382(14)
_cell_length_b 11.7601(18)
_cell_length_c 11.8741(19)
_cell_measurement_reflns_used 4403
_cell_measurement_temperature 173(2)
_cell_measurement_theta_max 31.11
_cell_measurement_theta_min 2.36
_cell_volume 1203.5(3)
_computing_cell_refinement 'Bruker SMART'
_computing_data_collection 'Bruker SMART'
_computing_data_reduction 'Bruker SAINT'
_computing_molecular_graphics 'Bruker SHELXTL'
_computing_publication_material 'Bruker SHELXTL'
_computing_structure_refinement 'SHELXL-97 (Sheldrick, 1997)'
_computing_structure_solution 'SHELXS-97 (Sheldrick, 1990)'
_diffrn_ambient_temperature 173(2)
_diffrn_measured_fraction_theta_full 1.000
_diffrn_measured_fraction_theta_max 1.000
_diffrn_measurement_device_type 'Bruker SMART APEX II'
_diffrn_measurement_method \w
_diffrn_radiation_monochromator graphite
_diffrn_radiation_source 'fine-focus sealed tube'
_diffrn_radiation_type MoK\a
_diffrn_radiation_wavelength 0.71073
_diffrn_reflns_av_R_equivalents 0.0257
_diffrn_reflns_av_sigmaI/netI 0.0206
_diffrn_reflns_limit_h_max 11
_diffrn_reflns_limit_h_min -11
_diffrn_reflns_limit_k_max 15
_diffrn_reflns_limit_k_min -14
_diffrn_reflns_limit_l_max 15
_diffrn_reflns_limit_l_min -15
_diffrn_reflns_number 11255
_diffrn_reflns_theta_full 27.00
_diffrn_reflns_theta_max 27.00
_diffrn_reflns_theta_min 2.36
_diffrn_standards_decay_% 0
_diffrn_standards_interval_time 0
_diffrn_standards_number 0
_exptl_absorpt_coefficient_mu 0.477
_exptl_absorpt_correction_T_max 0.7462
_exptl_absorpt_correction_T_min 0.6764
_exptl_absorpt_correction_type multi-scan
_exptl_absorpt_process_details 'SADABS (Bruker, 2004)'
_exptl_crystal_colour colourless
_exptl_crystal_density_diffrn 1.489
_exptl_crystal_density_meas ?
_exptl_crystal_density_method 'not measured'
_exptl_crystal_description prism
_exptl_crystal_F_000 560
_exptl_crystal_size_max 0.05
_exptl_crystal_size_mid 0.05
_exptl_crystal_size_min 0.03
_refine_diff_density_max 0.355
_refine_diff_density_min -0.212
_refine_diff_density_rms 0.046
_refine_ls_extinction_method none
_refine_ls_goodness_of_fit_ref 1.048
_refine_ls_hydrogen_treatment mixed
_refine_ls_matrix_type full
_refine_ls_number_parameters 202
_refine_ls_number_reflns 2623
_refine_ls_number_restraints 0
_refine_ls_restrained_S_all 1.048
_refine_ls_R_factor_all 0.0393
_refine_ls_R_factor_gt 0.0316
_refine_ls_shift/su_max 0.001
_refine_ls_shift/su_mean 0.000
_refine_ls_structure_factor_coef Fsqd
_refine_ls_weighting_details 'calc w=1/[\s^2^(Fo^2^)+(0.0407P)^2^+0.4544P] where P=(Fo^2^+2Fc^2^)/3'
_refine_ls_weighting_scheme calc
_refine_ls_wR_factor_gt 0.0785
_refine_ls_wR_factor_ref 0.0820
_reflns_number_gt 2256
_reflns_number_total 2623
_reflns_threshold_expression I>2\s(I)
_cod_data_source_file jp405624e_si_002.cif
_cod_data_source_block q
_cod_depositor_comments
;
The following automatic conversions were performed:

'_symmetry_cell_setting' value 'Monoclinic' changed to 'monoclinic'
according to /home/saulius/struct/CIF-dictionaries/cif_core.dic
dictionary named 'cif_core.dic' version 2.4.2 from 2011-04-26.

Automatic conversion script
Id: cif_fix_values 1891 2012-01-12 08:04:46Z andrius 

The following automatic conversions were performed:

'_exptl_crystal_density_meas' value 'not measured' was changed to '?'
- the value is perceived as not measured.

Automatic conversion script
Id: cif_fix_values 3008 2015-01-20 13:52:24Z robertas 
;
_cod_original_sg_symbol_H-M 'P 21/c'
_cod_database_code 1512253

loop_
_symmetry_equiv_pos_as_xyz
'x, y, z'
'-x, y+1/2, -z+1/2'
'-x, -y, -z'
'x, -y-1/2, z-1/2'

loop_
_atom_site_label
_atom_site_type_symbol
_atom_site_fract_x
_atom_site_fract_y
_atom_site_fract_z
_atom_site_U_iso_or_equiv
_atom_site_adp_type
_atom_site_occupancy
_atom_site_symmetry_multiplicity
_atom_site_calc_flag
S1 S 0.95120(5) 0.68713(3) 0.00073(3) 0.02814(12) Uani 1 1 d
Cl1 Cl 0.40124(5) 0.13891(4) 0.18443(4) 0.04477(15) Uani 1 1 d
O1 O 0.98829(13) 0.41904(11) -0.29513(10) 0.0315(3) Uani 1 1 d
N2 N 0.93583(16) 0.68727(11) -0.14139(11) 0.0281(3) Uani 1 1 d
N3 N 0.80459(15) 0.52016(11) 0.09543(11) 0.0244(3) Uani 1 1 d
N1 N 0.78623(14) 0.53172(11) -0.10675(10) 0.0236(3) Uani 1 1 d
C1 C 0.83501(17) 0.56685(12) -0.00198(12) 0.0223(3) Uani 1 1 d
C2 C 0.84690(18) 0.60124(12) -0.18062(13) 0.0252(3) Uani 1 1 d
C3 C 0.70618(17) 0.42864(12) 0.10919(12) 0.0226(3) Uani 1 1 d
C4 C 0.60127(18) 0.38061(13) 0.02105(13) 0.0248(3) Uani 1 1 d
C7 C 0.61938(19) 0.30005(14) 0.24356(14) 0.0296(3) Uani 1 1 d
C6 C 0.51594(18) 0.25261(13) 0.15499(14) 0.0284(3) Uani 1 1 d
C8 C 0.71425(19) 0.38742(14) 0.22036(13) 0.0272(3) Uani 1 1 d
C10 C 0.83000(19) 0.45103(14) -0.33366(13) 0.0290(3) Uani 1 1 d
C5 C 0.50629(18) 0.29240(14) 0.04487(14) 0.0282(3) Uani 1 1 d
C9 C 0.8123(2) 0.57560(14) -0.30553(14) 0.0306(4) Uani 1 1 d
C11 C 0.7850(2) 0.42915(17) -0.46062(15) 0.0362(4) Uani 1 1 d
H10 H 0.760(2) 0.4032(15) -0.2893(15) 0.030(4) Uiso 1 1 d
H3 H 0.863(2) 0.5414(15) 0.1550(15) 0.026(4) Uiso 1 1 d
H5 H 0.433(2) 0.2591(16) -0.0154(16) 0.033(5) Uiso 1 1 d
H8 H 0.787(2) 0.4203(15) 0.2808(15) 0.030(5) Uiso 1 1 d
H1 H 1.003(2) 0.3540(18) -0.3090(17) 0.039(6) Uiso 1 1 d
H11C H 0.850(2) 0.4714(18) -0.4980(17) 0.043(5) Uiso 1 1 d
H7 H 0.628(2) 0.2712(16) 0.3153(16) 0.033(5) Uiso 1 1 d
H4 H 0.594(2) 0.4085(15) -0.0536(15) 0.028(4) Uiso 1 1 d
H11A H 0.673(3) 0.4525(19) -0.4870(17) 0.050(6) Uiso 1 1 d
H9B H 0.883(2) 0.6207(17) -0.3439(17) 0.039(5) Uiso 1 1 d
H11B H 0.798(2) 0.3458(18) -0.4802(16) 0.042(5) Uiso 1 1 d
H9A H 0.710(2) 0.5997(17) -0.3338(16) 0.041(5) Uiso 1 1 d

loop_
_atom_site_aniso_label
_atom_site_aniso_U_11
_atom_site_aniso_U_22
_atom_site_aniso_U_33
_atom_site_aniso_U_23
_atom_site_aniso_U_13
_atom_site_aniso_U_12
S1 0.0356(2) 0.0216(2) 0.0282(2) -0.00224(15) 0.00815(16) -0.00342(15)
Cl1 0.0397(3) 0.0375(3) 0.0588(3) 0.0069(2) 0.0130(2) -0.01222(19)
O1 0.0340(6) 0.0257(6) 0.0319(6) -0.0086(5) -0.0033(5) 0.0029(5)
N2 0.0367(7) 0.0210(6) 0.0285(7) 0.0024(5) 0.0107(6) 0.0031(5)
N3 0.0291(7) 0.0249(7) 0.0188(6) -0.0022(5) 0.0027(5) -0.0039(5)
N1 0.0280(6) 0.0218(6) 0.0214(6) 0.0006(5) 0.0050(5) 0.0023(5)
C1 0.0240(7) 0.0187(7) 0.0248(7) -0.0012(6) 0.0060(6) 0.0027(6)
C2 0.0305(8) 0.0198(7) 0.0263(8) 0.0027(6) 0.0078(6) 0.0066(6)
C3 0.0244(7) 0.0207(7) 0.0237(7) -0.0020(6) 0.0073(6) 0.0026(6)
C4 0.0263(8) 0.0247(8) 0.0232(8) -0.0015(6) 0.0036(6) 0.0033(6)
C7 0.0343(9) 0.0282(8) 0.0278(8) 0.0039(7) 0.0097(7) 0.0017(7)
C6 0.0264(8) 0.0213(7) 0.0399(9) 0.0013(6) 0.0123(7) -0.0003(6)
C8 0.0315(8) 0.0278(8) 0.0225(8) -0.0019(6) 0.0053(6) -0.0006(6)
C10 0.0325(8) 0.0294(8) 0.0245(8) 0.0003(6) 0.0032(6) -0.0020(7)
C5 0.0238(8) 0.0279(8) 0.0323(8) -0.0048(7) 0.0030(6) 0.0015(6)
C9 0.0422(10) 0.0265(8) 0.0238(8) 0.0053(6) 0.0072(7) 0.0045(7)
C11 0.0405(10) 0.0415(11) 0.0248(8) -0.0038(7) -0.0001(7) -0.0022(8)

loop_
_atom_type_symbol
_atom_type_description
_atom_type_scat_dispersion_real
_atom_type_scat_dispersion_imag
_atom_type_scat_source
C C 0.0033 0.0016 'International Tables Vol C Tables 4.2.6.8 and 6.1.1.4'
H H 0.0000 0.0000 'International Tables Vol C Tables 4.2.6.8 and 6.1.1.4'
N N 0.0061 0.0033 'International Tables Vol C Tables 4.2.6.8 and 6.1.1.4'
O O 0.0106 0.0060 'International Tables Vol C Tables 4.2.6.8 and 6.1.1.4'
S S 0.1246 0.1234 'International Tables Vol C Tables 4.2.6.8 and 6.1.1.4'
Cl Cl 0.1484 0.1585 'International Tables Vol C Tables 4.2.6.8 and 6.1.1.4'

loop_
_geom_angle_atom_site_label_1
_geom_angle_atom_site_label_2
_geom_angle_atom_site_label_3
_geom_angle
N2 S1 C1 91.88(7)
C10 O1 H1 111.2(15)
C2 N2 S1 107.55(11)
C1 N3 C3 128.64(13)
C1 N3 H3 115.2(12)
C3 N3 H3 115.3(12)
C1 N1 C2 108.65(13)
N1 C1 N3 127.34(14)
N1 C1 S1 111.76(11)
N3 C1 S1 120.91(11)
N2 C2 N1 120.14(14)
N2 C2 C9 121.20(14)
N1 C2 C9 118.65(14)
C4 C3 C8 119.60(14)
C4 C3 N3 124.30(14)
C8 C3 N3 116.08(13)
C5 C4 C3 119.49(14)
C5 C4 H4 120.3(11)
C3 C4 H4 120.2(11)
C8 C7 C6 119.18(15)
C8 C7 H7 120.4(12)
C6 C7 H7 120.3(12)
C5 C6 C7 120.89(15)
C5 C6 Cl1 120.29(13)
C7 C6 Cl1 118.80(13)
C7 C8 C3 120.66(15)
C7 C8 H8 119.8(11)
C3 C8 H8 119.5(11)
O1 C10 C11 110.55(14)
O1 C10 C9 108.13(14)
C11 C10 C9 111.35(14)
O1 C10 H10 108.5(10)
C11 C10 H10 109.5(10)
C9 C10 H10 108.7(10)
C6 C5 C4 120.18(15)
C6 C5 H5 119.9(11)
C4 C5 H5 120.0(11)
C2 C9 C10 113.72(13)
C2 C9 H9B 108.3(12)
C10 C9 H9B 109.1(12)
C2 C9 H9A 108.4(12)
C10 C9 H9A 109.6(12)
H9B C9 H9A 107.5(16)
C10 C11 H11C 108.0(13)
C10 C11 H11A 109.8(12)
H11C C11 H11A 110.2(17)
C10 C11 H11B 111.7(11)
H11C C11 H11B 108.0(17)
H11A C11 H11B 109.2(17)

loop_
_geom_bond_atom_site_label_1
_geom_bond_atom_site_label_2
_geom_bond_distance
S1 N2 1.6707(14)
S1 C1 1.7384(15)
Cl1 C6 1.7408(16)
O1 C10 1.434(2)
O1 H1 0.80(2)
N2 C2 1.313(2)
N3 C1 1.3459(19)
N3 C3 1.4039(19)
N3 H3 0.838(18)
N1 C1 1.3133(19)
N1 C2 1.3682(19)
C2 C9 1.495(2)
C3 C4 1.392(2)
C3 C8 1.397(2)
C4 C5 1.386(2)
C4 H4 0.938(18)
C7 C8 1.376(2)
C7 C6 1.386(2)
C7 H7 0.908(18)
C6 C5 1.378(2)
C8 H8 0.956(18)
C10 C11 1.516(2)
C10 C9 1.516(2)
C10 H10 1.039(18)
C5 H5 0.959(19)
C9 H9B 0.98(2)
C9 H9A 0.95(2)
C11 H11C 0.92(2)
C11 H11A 1.02(2)
C11 H11B 1.02(2)

loop_
_geom_hbond_atom_site_label_D
_geom_hbond_atom_site_label_H
_geom_hbond_atom_site_label_A
_geom_hbond_distance_DH
_geom_hbond_distance_HA
_geom_hbond_distance_DA
_geom_hbond_angle_DHA
_geom_hbond_site_symmetry_A
O1 H1 N2 0.80(2) 2.14(2) 2.9329(18) 172(2) 2_744
N3 H3 O1 0.838(18) 1.991(18) 2.8271(17) 175.3(17) 3_765
